data_4084653
loop_
_publ_author_name
'Horv\'ath, Henrietta'
'Kath\'o, \'Agnes'
'Udvardy, Antal'
'Papp, G\'abor'
'Szikszai, Dorina'
'Jo\'o, Ferenc'

_publ_section_title
;
 New Water-Soluble Iridium(I)--N-Heterocyclic Carbene--Tertiary Phosphine
 Mixed-Ligand Complexes as Catalysts of Hydrogenation and Redox
 Isomerization
;
_journal_issue 22
_journal_name_full Organometallics
_journal_page_first 6330
_journal_paper_doi 10.1021/om5006148
_journal_volume 33
_journal_year 2014
_chemical_formula_moiety '2(C34 H40 Ir N2 O3 P S),0.5(C2 H2 Cl6),C H Cl3,3(O)'
_chemical_formula_sum 'C70 H82 Cl6 Ir2 N4 O9 P2 S2'
_chemical_formula_weight 1846.62
_space_group_IT_number 2
_symmetry_cell_setting triclinic
_symmetry_space_group_name_Hall '-P 1'
_symmetry_space_group_name_H-M 'P -1'
_atom_sites_solution_hydrogens geom
_atom_sites_solution_primary direct
_atom_sites_solution_secondary difmap
_audit_creation_date 2012-10-11T14:48:03-00:00
_audit_creation_method 'WinGX routine CIF_UPDATE'
_cell_angle_alpha 75.14(6)
_cell_angle_beta 69.060(10)
_cell_angle_gamma 79.91(5)
_cell_formula_units_Z 1
_cell_length_a 11.92(6)
_cell_length_b 13.77(6)
_cell_length_c 15.43(6)
_cell_measurement_reflns_used 26
_cell_measurement_temperature 293(2)
_cell_measurement_theta_max 14.8
_cell_measurement_theta_min 6.3
_cell_volume 2276(18)
_computing_cell_refinement 'MACH3/PC (Enraf Nonius, 1996)'
_computing_data_collection 'MACH3/PC (Enraf Nonius, 1996)'
_computing_data_reduction 'PROFIT (Streltsov & Zavodnik, 1989)'
_computing_molecular_graphics 'Ortep-3 for Windows (Farrugia, 1997)'
_computing_publication_material 'WinGX publication routines (Farrugia, 1999)'
_computing_structure_refinement 'SHELXL-97 (Sheldrick, 2008)'
_computing_structure_solution 'SIR97 (Giacovazzo et al, 1997)'
_diffrn_ambient_temperature 293(2)
_diffrn_measured_fraction_theta_full 0.957
_diffrn_measured_fraction_theta_max 0.957
_diffrn_measurement_device_type 'Enraf Nonius MACH3'
_diffrn_measurement_method 'profiled omega/2theta scans'
_diffrn_radiation_monochromator graphite
_diffrn_radiation_type MoK\a
_diffrn_radiation_wavelength 0.71073
_diffrn_reflns_av_R_equivalents 0.0637
_diffrn_reflns_av_unetI/netI 0.0581
_diffrn_reflns_limit_h_max 14
_diffrn_reflns_limit_h_min -1
_diffrn_reflns_limit_k_max 16
_diffrn_reflns_limit_k_min -16
_diffrn_reflns_limit_l_max 18
_diffrn_reflns_limit_l_min -16
_diffrn_reflns_number 8369
_diffrn_reflns_theta_full 25.33
_diffrn_reflns_theta_max 25.33
_diffrn_reflns_theta_min 2.75
_diffrn_source 'fine-focus sealed tube'
_diffrn_standards_decay_% 2
_diffrn_standards_interval_count 195
_diffrn_standards_interval_time 2
_diffrn_standards_number 4
_exptl_absorpt_coefficient_mu 3.224
_exptl_absorpt_correction_T_max 0.5215
_exptl_absorpt_correction_T_min 0.4292
_exptl_absorpt_correction_type psi-scan
_exptl_absorpt_process_details
;
North A.C.T., Phillips D.C. & Mathews F.S. (1968) Acta. Cryst. A24, 351
        Number of psi-scan sets used was   3
        Theta correction was applied.
        Averaged transmission function was used.
        Fourier smoothing - Window value   5
;
_exptl_crystal_colour red
_exptl_crystal_density_diffrn 1.347
_exptl_crystal_density_method 'not measured'
_exptl_crystal_description block
_exptl_crystal_F_000 920
_exptl_crystal_size_max 0.3
_exptl_crystal_size_mid 0.24
_exptl_crystal_size_min 0.2
_refine_diff_density_max 1.595
_refine_diff_density_min -2.405
_refine_diff_density_rms 0.192
_refine_ls_extinction_method none
_refine_ls_goodness_of_fit_ref 1.067
_refine_ls_hydrogen_treatment constr
_refine_ls_matrix_type full
_refine_ls_number_parameters 490
_refine_ls_number_reflns 7976
_refine_ls_number_restraints 6
_refine_ls_restrained_S_all 1.067
_refine_ls_R_factor_all 0.0851
_refine_ls_R_factor_gt 0.0691
_refine_ls_shift/su_max 0.002
_refine_ls_shift/su_mean 0
_refine_ls_structure_factor_coef Fsqd
_refine_ls_weighting_details 'calc w=1/[\s^2^(Fo^2^)+(0.1433P)^2^+0.0000P] where P=(Fo^2^+2Fc^2^)/3'
_refine_ls_weighting_scheme calc
_refine_ls_wR_factor_ref 0.2068
_reflns_number_gt 6313
_reflns_number_total 7976
_reflns_threshold_expression >2\s(I)
_cod_data_source_file om5006148_si_002.cif
_cod_data_source_block 5
_cod_depositor_comments 'Adding full bibliography for 4084653--4084654.cif.'
_cod_database_code 4084653

loop_
_symmetry_equiv_pos_as_xyz
'x, y, z'
'-x, -y, -z'

loop_
_atom_site_label
_atom_site_fract_x
_atom_site_fract_y
_atom_site_fract_z
_atom_site_U_iso_or_equiv
_atom_site_adp_type
_atom_site_calc_flag
_atom_site_refinement_flags
_atom_site_occupancy
_atom_site_disorder_assembly
_atom_site_disorder_group
_atom_site_type_symbol
C2 0.2762(9) 0.2898(8) 0.6627(7) 0.054(2) Uani d . 1 . . C
C4 0.3734(11) 0.3968(10) 0.5279(9) 0.072(3) Uani d . 1 . . C
H4 0.3889 0.4431 0.4702 0.086 Uiso calc . 1 . . H
C5 0.4488(12) 0.3577(10) 0.5776(10) 0.074(3) Uani d . 1 . . C
H5 0.5285 0.3718 0.5597 0.089 Uiso calc . 1 . . H
C6 0.4462(10) 0.2399(10) 0.7294(9) 0.068(3) Uani d . 1 . . C
H6A 0.3847 0.209 0.7859 0.082 Uiso calc R 1 . . H
H6B 0.4812 0.2875 0.7468 0.082 Uiso calc R 1 . . H
C7 0.5404(14) 0.1615(13) 0.6949(12) 0.095(5) Uani d . 1 . . C
H7A 0.6074 0.1933 0.6442 0.114 Uiso calc R 1 . . H
H7B 0.5085 0.1198 0.6688 0.114 Uiso calc R 1 . . H
C8 0.587(2) 0.093(2) 0.775(2) 0.157(10) Uani d . 1 . . C
H8A 0.6166 0.1361 0.8016 0.189 Uiso calc R 1 . . H
H8B 0.5193 0.0619 0.825 0.189 Uiso calc R 1 . . H
C9 0.682(3) 0.015(2) 0.746(2) 0.195(15) Uani d . 1 . . C
H9A 0.7051 -0.0225 0.7997 0.293 Uiso calc R 1 . . H
H9B 0.7501 0.0446 0.6973 0.293 Uiso calc R 1 . . H
H9C 0.6526 -0.0302 0.7222 0.293 Uiso calc R 1 . . H
C10 0.1548(12) 0.3731(11) 0.5583(10) 0.079(4) Uani d . 1 . . C
H10A 0.0937 0.334 0.6067 0.119 Uiso calc R 1 . . H
H10B 0.1698 0.3558 0.4985 0.119 Uiso calc R 1 . . H
H10C 0.128 0.4436 0.5539 0.119 Uiso calc R 1 . . H
C11 -0.0326(9) 0.4120(8) 0.8284(8) 0.054(2) Uani d . 1 . . C
C12 -0.0919(9) 0.3785(8) 0.7794(7) 0.052(2) Uani d . 1 . . C
H12A -0.0651 0.3177 0.7595 0.063 Uiso calc . 1 . . H
C13 -0.1884(10) 0.4357(10) 0.7615(8) 0.063(3) Uani d . 1 . . C
C14 -0.2305(11) 0.5265(12) 0.7876(12) 0.086(4) Uani d . 1 . . C
H14 -0.2969 0.5644 0.7736 0.103 Uiso calc . 1 . . H
C15 -0.1724(13) 0.5600(10) 0.8348(12) 0.085(4) Uani d . 1 . . C
H15 -0.1999 0.6216 0.853 0.102 Uiso calc . 1 . . H
C16 -0.0756(11) 0.5054(9) 0.8556(10) 0.072(3) Uani d . 1 . . C
H16 -0.0375 0.5296 0.8878 0.086 Uiso calc . 1 . . H
C21 0.2035(10) 0.4269(9) 0.8260(10) 0.062(3) Uani d . 1 . . C
C22 0.2346(13) 0.4872(11) 0.7374(10) 0.084(4) Uani d . 1 . . C
H22A 0.1957 0.4867 0.6949 0.101 Uiso calc . 1 . . H
C23 0.3275(18) 0.5501(13) 0.7122(15) 0.111(7) Uani d . 1 . . C
H23 0.3515 0.5933 0.653 0.133 Uiso calc . 1 . . H
C24 0.3800(16) 0.5449(19) 0.778(3) 0.154(12) Uani d . 1 . . C
H24 0.4461 0.5816 0.7593 0.184 Uiso calc . 1 . . H
C25 0.343(2) 0.4896(18) 0.869(3) 0.166(13) Uani d . 1 . . C
H25 0.3742 0.4955 0.9152 0.199 Uiso calc . 1 . . H
C26 0.2630(17) 0.4289(13) 0.8871(16) 0.118(7) Uani d . 1 . . C
H26 0.244 0.3834 0.9452 0.141 Uiso calc . 1 . . H
C31 0.0506(10) 0.2932(8) 0.9823(8) 0.059(3) Uani d . 1 . . C
C32 0.1328(14) 0.2339(11) 1.0208(11) 0.082(4) Uani d . 1 . . C
H32 0.2083 0.2151 0.9805 0.099 Uiso calc . 1 . . H
C33 0.107(2) 0.2010(13) 1.1185(13) 0.097(5) Uani d . 1 . . C
H33 0.1643 0.1604 1.143 0.116 Uiso calc . 1 . . H
C34 0.002(3) 0.2276(14) 1.1747(12) 0.115(8) Uani d . 1 . . C
H34 -0.0148 0.2075 1.24 0.138 Uiso calc . 1 . . H
C35 -0.0823(17) 0.2829(13) 1.1410(11) 0.094(5) Uani d . 1 . . C
H35 -0.1583 0.2979 1.1828 0.113 Uiso calc . 1 . . H
C36 -0.0580(13) 0.3194(10) 1.0422(9) 0.074(4) Uani d . 1 . . C
H36 -0.116 0.3608 1.019 0.089 Uiso calc . 1 . . H
C41 0.2416(13) 0.0730(9) 0.7118(9) 0.072(4) Uani d . 1 . . C
H41 0.3089 0.1093 0.6821 0.087 Uiso calc . 1 . . H
C42 0.1446(15) 0.1069(12) 0.6835(9) 0.083(4) Uani d . 1 . . C
H42 0.1524 0.1628 0.6336 0.099 Uiso calc . 1 . . H
C43 0.0236(18) 0.0625(15) 0.7254(12) 0.112(6) Uani d . 1 . . C
H43A -0.0148 0.0802 0.6769 0.134 Uiso calc R 1 . . H
H43B 0.039 -0.0104 0.7392 0.134 Uiso calc R 1 . . H
C44 -0.0582(14) 0.0906(12) 0.8066(12) 0.089(4) Uani d . 1 . . C
H44A -0.1006 0.0324 0.8464 0.107 Uiso calc R 1 . . H
H44B -0.1174 0.1418 0.7882 0.107 Uiso calc R 1 . . H
C45 -0.0075(11) 0.1305(9) 0.8651(9) 0.066(3) Uani d . 1 . . C
H45 -0.0428 0.1917 0.8821 0.079 Uiso calc . 1 . . H
C46 0.0862(11) 0.0838(9) 0.8953(8) 0.064(3) Uani d . 1 . . C
H46 0.1154 0.1163 0.9277 0.077 Uiso calc . 1 . . H
C47 0.1438(14) -0.0177(10) 0.8781(10) 0.085(4) Uani d . 1 . . C
H47A 0.083 -0.0559 0.8777 0.102 Uiso calc R 1 . . H
H47B 0.1719 -0.0528 0.9307 0.102 Uiso calc R 1 . . H
C48 0.2495(18) -0.0166(11) 0.7859(13) 0.109(6) Uani d . 1 . . C
H48A 0.324 -0.0195 0.7988 0.131 Uiso calc R 1 . . H
H48B 0.2523 -0.0764 0.7626 0.131 Uiso calc R 1 . . H
N1 0.3902(8) 0.2944(7) 0.6582(6) 0.058(2) Uani d . 1 . . N
N3 0.2657(9) 0.3519(8) 0.5823(6) 0.063(2) Uani d . 1 . . N
P11 0.0956(2) 0.3346(2) 0.8530(2) 0.0491(6) Uani d . 1 . . P
S11 -0.2640(3) 0.3867(3) 0.7016(3) 0.0832(10) Uani d . 1 . . S
Ir1 0.15508(3) 0.20516(3) 0.77219(3) 0.04841(18) Uani d . 1 . . Ir
O1W 0.540(2) 0.7891(17) 0.7330(16) 0.100(6) Uiso d P 0.5 . . O
O2W 0.442(3) 0.825(2) 0.596(2) 0.140(10) Uiso d P 0.5 . . O
O3W 0.632(4) 0.941(3) 0.551(3) 0.172(13) Uiso d P 0.5 . . O
O11 -0.1774(14) 0.3281(19) 0.6474(15) 0.216(11) Uani d . 1 . . O
O12 -0.3574(17) 0.3372(14) 0.7755(11) 0.169(8) Uani d . 1 . . O
O13 -0.3124(16) 0.4687(13) 0.6479(12) 0.174(8) Uani d . 1 . . O
C50 0.429(2) 0.755(2) 1.013(3) 0.056(17) Uiso d PD 0.25 A 1 C
H50 0.4071 0.7304 1.0819 0.067 Uiso calc PR 0.25 A 1 H
Cl51 0.561(2) 0.693(3) 0.962(2) 0.169(11) Uiso d PD 0.25 A 1 Cl
Cl52 0.3193(16) 0.7328(14) 0.9790(15) 0.080(5) Uani d PD 0.25 A 1 Cl
Cl53 0.442(4) 0.8803(19) 0.9895(16) 0.43(5) Uani d PD 0.25 A 1 Cl
C51 0.440(3) 0.714(4) 1.014(3) 0.050(10) Uani d P 0.25 B 2 C
H51 0.4203 0.6906 1.0832 0.06 Uiso calc PR 0.25 B 2 H
Cl54 0.3250(15) 0.793(3) 0.9932(18) 0.169(15) Uani d P 0.25 B 2 Cl
Cl55 0.493(3) 0.620(2) 0.9673(19) 0.170(12) Uani d P 0.25 B 2 Cl
Cl56 0.5717(10) 0.7656(14) 0.9713(14) 0.097(5) Uani d P 0.25 B 2 Cl
C60 0.081(3) 0.751(3) 0.5318(16) 0.095(10) Uani d P 0.5 . . C
H60 0.1079 0.7322 0.4699 0.114 Uiso calc PR 0.5 . . H
Cl61 0.2084(10) 0.7773(15) 0.5524(7) 0.175(7) Uani d P 0.5 . . Cl
Cl62 0.0173(11) 0.6615(8) 0.6104(7) 0.119(3) Uani d P 0.5 . . Cl
Cl63 -0.0108(15) 0.8618(10) 0.5272(9) 0.163(6) Uani d P 0.5 . . Cl

loop_
_atom_site_aniso_label
_atom_site_aniso_U_11
_atom_site_aniso_U_22
_atom_site_aniso_U_33
_atom_site_aniso_U_12
_atom_site_aniso_U_13
_atom_site_aniso_U_23
C2 0.049(6) 0.059(6) 0.051(6) -0.016(5) -0.009(5) -0.011(5)
C4 0.057(7) 0.075(8) 0.068(7) -0.018(6) -0.004(6) -0.005(6)
C5 0.062(7) 0.077(8) 0.074(8) -0.020(6) -0.008(6) -0.013(7)
C6 0.052(6) 0.084(8) 0.065(7) -0.017(6) -0.014(5) -0.009(6)
C7 0.077(9) 0.111(12) 0.108(12) 0.000(9) -0.050(9) -0.020(10)
C8 0.15(2) 0.16(2) 0.20(3) 0.004(17) -0.13(2) -0.003(18)
C9 0.23(3) 0.18(2) 0.21(3) 0.11(3) -0.15(3) -0.07(2)
C10 0.081(9) 0.097(10) 0.068(8) -0.009(7) -0.045(7) -0.001(7)
C11 0.050(6) 0.062(6) 0.054(6) -0.016(5) -0.020(5) -0.008(5)
C12 0.039(5) 0.061(6) 0.053(6) -0.014(5) -0.009(4) -0.009(5)
C13 0.044(6) 0.077(8) 0.065(7) -0.013(5) -0.022(5) 0.000(6)
C14 0.048(7) 0.095(10) 0.112(11) 0.002(7) -0.037(7) -0.008(9)
C15 0.067(8) 0.064(8) 0.128(13) 0.009(7) -0.035(8) -0.035(8)
C16 0.063(7) 0.060(7) 0.099(10) -0.010(6) -0.026(7) -0.023(7)
C21 0.046(6) 0.056(6) 0.094(9) -0.008(5) -0.023(6) -0.030(6)
C22 0.085(9) 0.075(9) 0.081(9) -0.033(7) 0.002(7) -0.020(7)
C23 0.097(12) 0.083(11) 0.125(14) -0.032(9) 0.020(11) -0.041(10)
C24 0.057(10) 0.125(18) 0.31(4) -0.016(10) -0.061(17) -0.09(2)
C25 0.132(19) 0.125(18) 0.27(4) -0.064(15) -0.13(2) 0.03(2)
C26 0.114(13) 0.088(11) 0.186(19) -0.039(10) -0.102(14) 0.007(11)
C31 0.062(7) 0.060(6) 0.062(6) -0.016(5) -0.024(5) -0.012(5)
C32 0.101(11) 0.073(8) 0.086(9) -0.007(8) -0.053(8) -0.007(7)
C33 0.143(16) 0.089(11) 0.081(11) -0.030(11) -0.058(11) -0.013(9)
C34 0.22(3) 0.075(10) 0.060(9) -0.064(14) -0.055(13) 0.010(8)
C35 0.114(12) 0.090(11) 0.062(8) -0.034(9) 0.016(8) -0.036(8)
C36 0.082(9) 0.065(7) 0.067(8) -0.015(6) -0.005(7) -0.023(6)
C41 0.072(8) 0.060(7) 0.066(7) -0.018(6) 0.005(6) -0.014(6)
C42 0.104(11) 0.097(10) 0.061(7) -0.046(9) -0.020(7) -0.027(7)
C43 0.144(16) 0.130(14) 0.085(11) -0.076(13) -0.046(11) -0.007(10)
C44 0.073(9) 0.092(10) 0.110(12) -0.033(8) -0.033(9) -0.013(9)
C45 0.055(7) 0.063(7) 0.073(8) -0.025(6) -0.004(6) -0.014(6)
C46 0.071(8) 0.058(7) 0.056(6) -0.022(6) -0.016(6) 0.003(5)
C47 0.099(11) 0.066(8) 0.083(9) -0.002(7) -0.033(8) -0.004(7)
C48 0.127(14) 0.055(8) 0.108(12) 0.000(8) -0.006(11) -0.005(8)
N1 0.051(5) 0.067(6) 0.049(5) -0.014(4) -0.011(4) -0.004(4)
N3 0.067(6) 0.074(6) 0.045(5) -0.019(5) -0.015(4) -0.001(4)
P11 0.0406(13) 0.0544(15) 0.0561(15) -0.0089(11) -0.0186(11) -0.0114(12)
S11 0.0622(19) 0.126(3) 0.070(2) -0.018(2) -0.0338(16) -0.012(2)
Ir1 0.0464(3) 0.0528(3) 0.0481(3) -0.01383(17) -0.01482(17) -0.00881(16)
O11 0.112(11) 0.39(3) 0.26(2) 0.051(14) -0.098(13) -0.25(2)
O12 0.205(16) 0.223(17) 0.125(11) -0.148(15) -0.086(11) 0.017(11)
O13 0.193(15) 0.199(16) 0.162(13) -0.074(12) -0.149(13) 0.074(12)
Cl52 0.068(10) 0.104(12) 0.086(10) -0.026(9) -0.034(7) -0.024(9)
Cl53 0.92(13) 0.41(6) 0.114(18) -0.56(9) -0.24(4) 0.15(3)
C51 0.016(17) 0.06(3) 0.06(3) 0.012(17) -0.014(16) -0.01(2)
Cl54 0.033(8) 0.27(4) 0.121(17) 0.063(15) -0.019(9) 0.04(2)
Cl55 0.25(3) 0.16(2) 0.141(19) 0.06(2) -0.11(2) -0.082(18)
Cl56 0.029(5) 0.103(11) 0.149(14) -0.014(6) -0.034(7) 0.005(10)
C60 0.091(19) 0.17(3) 0.033(11) 0.00(2) -0.020(12) -0.049(16)
Cl61 0.104(7) 0.35(2) 0.082(6) -0.064(10) -0.021(5) -0.049(9)
Cl62 0.159(9) 0.106(6) 0.089(6) -0.023(6) -0.042(6) -0.004(5)
Cl63 0.216(14) 0.145(10) 0.124(8) 0.061(10) -0.082(9) -0.035(7)

loop_
_atom_type_symbol
_atom_type_description
_atom_type_scat_dispersion_real
_atom_type_scat_dispersion_imag
_atom_type_scat_source
C C 0.0033 0.0016 'International Tables Vol C Tables 4.2.6.8 and 6.1.1.4'
H H 0 0 'International Tables Vol C Tables 4.2.6.8 and 6.1.1.4'
N N 0.0061 0.0033 'International Tables Vol C Tables 4.2.6.8 and 6.1.1.4'
P P 0.1023 0.0942 'International Tables Vol C Tables 4.2.6.8 and 6.1.1.4'
S S 0.1246 0.1234 'International Tables Vol C Tables 4.2.6.8 and 6.1.1.4'
Ir Ir -1.4442 7.9887 'International Tables Vol C Tables 4.2.6.8 and 6.1.1.4'
O O 0.0106 0.006 'International Tables Vol C Tables 4.2.6.8 and 6.1.1.4'
Cl Cl 0.1484 0.1585 'International Tables Vol C Tables 4.2.6.8 and 6.1.1.4'

loop_
_geom_angle_atom_site_label_1
_geom_angle_atom_site_label_2
_geom_angle_atom_site_label_3
_geom_angle
N3 C2 N1 104.7(9)
N3 C2 Ir1 131.0(9)
N1 C2 Ir1 124.2(8)
C5 C4 N3 104.5(11)
C5 C4 H4 127.7
N3 C4 H4 127.7
C4 C5 N1 108.9(11)
C4 C5 H5 125.6
N1 C5 H5 125.6
N1 C6 C7 112.3(12)
N1 C6 H6A 109.2
C7 C6 H6A 109.2
N1 C6 H6B 109.2
C7 C6 H6B 109.2
H6A C6 H6B 107.9
C6 C7 C8 112.2(17)
C6 C7 H7A 109.2
C8 C7 H7A 109.2
C6 C7 H7B 109.2
C8 C7 H7B 109.2
H7A C7 H7B 107.9
C9 C8 C7 116(2)
C9 C8 H8A 108.4
C7 C8 H8A 108.4
C9 C8 H8B 108.4
C7 C8 H8B 108.4
H8A C8 H8B 107.4
C8 C9 H9A 109.5
C8 C9 H9B 109.5
H9A C9 H9B 109.5
C8 C9 H9C 109.5
H9A C9 H9C 109.5
H9B C9 H9C 109.5
N3 C10 H10A 109.5
N3 C10 H10B 109.5
H10A C10 H10B 109.5
N3 C10 H10C 109.5
H10A C10 H10C 109.5
H10B C10 H10C 109.5
C12 C11 C16 118.2(11)
C12 C11 P11 118.7(9)
C16 C11 P11 123.0(9)
C13 C12 C11 119.0(11)
C13 C12 H12A 120.5
C11 C12 H12A 120.5
C12 C13 C14 123.1(12)
C12 C13 S11 117.0(10)
C14 C13 S11 120.0(10)
C15 C14 C13 118.2(12)
C15 C14 H14 120.9
C13 C14 H14 120.9
C16 C15 C14 121.5(13)
C16 C15 H15 119.3
C14 C15 H15 119.3
C15 C16 C11 120.0(12)
C15 C16 H16 120
C11 C16 H16 120
C22 C21 C26 119.7(13)
C22 C21 P11 117.4(10)
C26 C21 P11 122.4(12)
C21 C22 C23 117.9(17)
C21 C22 H22A 121.1
C23 C22 H22A 121.1
C24 C23 C22 117(2)
C24 C23 H23 121.4
C22 C23 H23 121.4
C23 C24 C25 125.2(18)
C23 C24 H24 117.4
C25 C24 H24 117.4
C26 C25 C24 115(3)
C26 C25 H25 122.6
C24 C25 H25 122.6
C25 C26 C21 125(2)
C25 C26 H26 117.7
C21 C26 H26 117.7
C36 C31 C32 117.8(13)
C36 C31 P11 123.9(10)
C32 C31 P11 118.2(10)
C31 C32 C33 122.0(16)
C31 C32 H32 119
C33 C32 H32 119
C34 C33 C32 119.0(17)
C34 C33 H33 120.5
C32 C33 H33 120.5
C33 C34 C35 121.4(16)
C33 C34 H34 119.3
C35 C34 H34 119.3
C34 C35 C36 120.8(15)
C34 C35 H35 119.6
C36 C35 H35 119.6
C31 C36 C35 118.8(15)
C31 C36 H36 120.6
C35 C36 H36 120.6
C42 C41 C48 125.2(14)
C42 C41 Ir1 72.9(8)
C48 C41 Ir1 111.6(10)
C42 C41 H41 117.4
C48 C41 H41 117.4
Ir1 C41 H41 85.4
C41 C42 C43 126.2(15)
C41 C42 Ir1 71.4(8)
C43 C42 Ir1 110.0(10)
C41 C42 H42 116.9
C43 C42 H42 116.9
Ir1 C42 H42 88.6
C44 C43 C42 117.9(14)
C44 C43 H43A 107.8
C42 C43 H43A 107.8
C44 C43 H43B 107.8
C42 C43 H43B 107.8
H43A C43 H43B 107.2
C43 C44 C45 116.5(13)
C43 C44 H44A 108.2
C45 C44 H44A 108.2
C43 C44 H44B 108.2
C45 C44 H44B 108.2
H44A C44 H44B 107.3
C46 C45 C44 124.7(12)
C46 C45 Ir1 71.8(7)
C44 C45 Ir1 109.3(9)
C46 C45 H45 117.6
C44 C45 H45 117.6
Ir1 C45 H45 88.8
C45 C46 C47 122.2(12)
C45 C46 Ir1 72.1(7)
C47 C46 Ir1 112.4(9)
C45 C46 H46 118.9
C47 C46 H46 118.9
Ir1 C46 H46 85.6
C46 C47 C48 114.9(12)
C46 C47 H47A 108.6
C48 C47 H47A 108.6
C46 C47 H47B 108.6
C48 C47 H47B 108.6
H47A C47 H47B 107.5
C41 C48 C47 113.0(13)
C41 C48 H48A 109
C47 C48 H48A 109
C41 C48 H48B 109
C47 C48 H48B 109
H48A C48 H48B 107.8
C2 N1 C5 110.9(10)
C2 N1 C6 126.1(9)
C5 N1 C6 123.0(11)
C2 N3 C4 110.9(11)
C2 N3 C10 124.0(10)
C4 N3 C10 125.0(11)
C11 P11 C31 105.9(5)
C11 P11 C21 102.9(6)
C31 P11 C21 103.5(6)
C11 P11 Ir1 110.9(4)
C31 P11 Ir1 114.4(4)
C21 P11 Ir1 117.9(4)
O11 S11 O13 112.8(14)
O11 S11 O12 116.7(15)
O13 S11 O12 109.6(12)
O11 S11 C13 105.5(8)
O13 S11 C13 107.3(9)
O12 S11 C13 104.0(8)
C2 Ir1 C41 88.7(5)
C2 Ir1 C46 159.0(5)
C41 Ir1 C46 79.5(5)
C2 Ir1 C45 163.9(5)
C41 Ir1 C45 93.4(5)
C46 Ir1 C45 36.0(5)
C2 Ir1 C42 93.4(5)
C41 Ir1 C42 35.8(6)
C46 Ir1 C42 87.1(6)
C45 Ir1 C42 79.3(5)
C2 Ir1 P11 90.9(4)
C41 Ir1 P11 167.1(4)
C46 Ir1 P11 96.7(5)
C45 Ir1 P11 90.6(4)
C42 Ir1 P11 157.0(5)
Cl52 C50 Cl51 111.4(17)
Cl52 C50 Cl53 110.8(16)
Cl51 C50 Cl53 110.7(17)
Cl52 C50 H50 107.9
Cl51 C50 H50 107.9
Cl53 C50 H50 107.9
Cl55 C51 Cl54 123(3)
Cl55 C51 Cl56 94(2)
Cl54 C51 Cl56 114(3)
Cl55 C51 H51 108.3
Cl54 C51 H51 108.3
Cl56 C51 H51 108.3
C51 Cl55 Cl56 44.8(17)
C51 Cl56 Cl55 41(2)
Cl62 C60 Cl63 112.9(18)
Cl62 C60 Cl61 111.3(18)
Cl63 C60 Cl61 106(2)
Cl62 C60 H60 108.8
Cl63 C60 H60 108.8
Cl61 C60 H60 108.8

loop_
_geom_bond_atom_site_label_1
_geom_bond_atom_site_label_2
_geom_bond_distance
C2 N3 1.347(15)
C2 N1 1.347(16)
C2 Ir1 2.033(11)
C4 C5 1.34(2)
C4 N3 1.405(15)
C4 H4 0.93
C5 N1 1.353(15)
C5 H5 0.93
C6 N1 1.463(16)
C6 C7 1.47(2)
C6 H6A 0.97
C6 H6B 0.97
C7 C8 1.56(3)
C7 H7A 0.97
C7 H7B 0.97
C8 C9 1.45(3)
C8 H8A 0.97
C8 H8B 0.97
C9 H9A 0.96
C9 H9B 0.96
C9 H9C 0.96
C10 N3 1.459(17)
C10 H10A 0.96
C10 H10B 0.96
C10 H10C 0.96
C11 C12 1.400(15)
C11 C16 1.408(17)
C11 P11 1.804(13)
C12 C13 1.349(16)
C12 H12A 0.93
C13 C14 1.37(2)
C13 S11 1.803(14)
C14 C15 1.37(2)
C14 H14 0.93
C15 C16 1.36(2)
C15 H15 0.93
C16 H16 0.93
C21 C22 1.363(19)
C21 C26 1.37(2)
C21 P11 1.834(12)
C22 C23 1.41(2)
C22 H22A 0.93
C23 C24 1.35(4)
C23 H23 0.93
C24 C25 1.38(4)
C24 H24 0.93
C25 C26 1.29(2)
C25 H25 0.93
C26 H26 0.93
C31 C36 1.346(17)
C31 C32 1.366(18)
C31 P11 1.831(14)
C32 C33 1.39(2)
C32 H32 0.93
C33 C34 1.30(3)
C33 H33 0.93
C34 C35 1.33(3)
C34 H34 0.93
C35 C36 1.41(2)
C35 H35 0.93
C36 H36 0.93
C41 C42 1.35(2)
C41 C48 1.47(2)
C41 Ir1 2.183(14)
C41 H41 0.93
C42 C43 1.52(2)
C42 Ir1 2.201(14)
C42 H42 0.93
C43 C44 1.38(2)
C43 H43A 0.97
C43 H43B 0.97
C44 C45 1.50(2)
C44 H44A 0.97
C44 H44B 0.97
C45 C46 1.358(19)
C45 Ir1 2.197(13)
C45 H45 0.93
C46 C47 1.489(19)
C46 Ir1 2.193(12)
C46 H46 0.93
C47 C48 1.53(2)
C47 H47A 0.97
C47 H47B 0.97
C48 H48A 0.97
C48 H48B 0.97
P11 Ir1 2.301(8)
S11 O11 1.361(15)
S11 O13 1.389(14)
S11 O12 1.402(15)
C50 Cl52 1.67(2)
C50 Cl51 1.68(2)
C50 Cl53 1.69(2)
C50 H50 0.98
C51 Cl55 1.56(6)
C51 Cl54 1.67(4)
C51 Cl56 1.68(4)
C51 H51 0.98
Cl55 Cl56 2.38(4)
C60 Cl62 1.57(4)
C60 Cl63 1.72(4)
C60 Cl61 1.77(3)
C60 H60 0.98
